data_1547399
loop_
_publ_author_name
'Zhang, Yuwen'
'Tong, Xiaofeng'

_publ_section_title
;
 Construction of Complex 1,3-Cyclohexadienes via Phosphine-Catalyzed (4 +
 2) Annulations of \d-Acetoxy Allenoates and Ketones.
;
_journal_issue 19
_journal_name_full 'Organic letters'
_journal_page_first 5462
_journal_page_last 5465
_journal_paper_doi 10.1021/acs.orglett.7b02787
_journal_volume 19
_journal_year 2017
_chemical_formula_sum 'C23 H18 Br N O3'
_chemical_formula_weight 436.29
_space_group_crystal_system triclinic
_space_group_IT_number 2
_space_group_name_Hall '-P 1'
_space_group_name_H-M_alt 'P -1'
_symmetry_space_group_name_Hall '-P 1'
_symmetry_space_group_name_H-M 'P -1'
_atom_sites_solution_hydrogens geom
_audit_creation_method SHELXL-2014/7
_cell_angle_alpha 107.517(13)
_cell_angle_beta 91.291(13)
_cell_angle_gamma 105.046(13)
_cell_formula_units_Z 4
_cell_length_a 11.626(5)
_cell_length_b 13.194(5)
_cell_length_c 13.907(5)
_cell_measurement_reflns_used 5016
_cell_measurement_temperature 296(2)
_cell_measurement_theta_max 27.02
_cell_measurement_theta_min 2.41
_cell_volume 1952.8(13)
_computing_structure_refinement 'SHELXL-2014/7 (Sheldrick, 2014)'
_diffrn_ambient_temperature 296(2)
_diffrn_measured_fraction_theta_full 0.973
_diffrn_measured_fraction_theta_max 0.973
_diffrn_measurement_device_type 'Bruker APEX-II CCD'
_diffrn_measurement_method '\f and \w scans'
_diffrn_radiation_type MoK\a
_diffrn_radiation_wavelength 0.71073
_diffrn_reflns_av_R_equivalents 0.0558
_diffrn_reflns_av_unetI/netI 0.0854
_diffrn_reflns_Laue_measured_fraction_full 0.973
_diffrn_reflns_Laue_measured_fraction_max 0.973
_diffrn_reflns_limit_h_max 13
_diffrn_reflns_limit_h_min -13
_diffrn_reflns_limit_k_max 15
_diffrn_reflns_limit_k_min -15
_diffrn_reflns_limit_l_max 13
_diffrn_reflns_limit_l_min -16
_diffrn_reflns_number 13623
_diffrn_reflns_point_group_measured_fraction_full 0.973
_diffrn_reflns_point_group_measured_fraction_max 0.973
_diffrn_reflns_theta_full 25.009
_diffrn_reflns_theta_max 25.009
_diffrn_reflns_theta_min 2.259
_exptl_absorpt_coefficient_mu 2.129
_exptl_crystal_colour
;
;
_exptl_crystal_density_diffrn 1.484
_exptl_crystal_description
;
;
_exptl_crystal_F_000 888
_exptl_crystal_size_max 0.270
_exptl_crystal_size_mid 0.260
_exptl_crystal_size_min 0.220
_refine_diff_density_max 0.795
_refine_diff_density_min -0.990
_refine_diff_density_rms 0.112
_refine_ls_extinction_coef 0.040(4)
_refine_ls_extinction_expression Fc^*^=kFc[1+0.001xFc^2^\l^3^/sin(2\q)]^-1/4^
_refine_ls_extinction_method 'SHELXL-2014/7 (Sheldrick 2014'
_refine_ls_goodness_of_fit_ref 1.046
_refine_ls_hydrogen_treatment constr
_refine_ls_matrix_type full
_refine_ls_number_parameters 508
_refine_ls_number_reflns 6694
_refine_ls_number_restraints 0
_refine_ls_restrained_S_all 1.046
_refine_ls_R_factor_all 0.1159
_refine_ls_R_factor_gt 0.0689
_refine_ls_shift/su_max 0.061
_refine_ls_shift/su_mean 0.001
_refine_ls_structure_factor_coef Fsqd
_refine_ls_weighting_details 'w=1/[\s^2^(Fo^2^)+(0.1433P)^2^] where P=(Fo^2^+2Fc^2^)/3'
_refine_ls_weighting_scheme calc
_refine_ls_wR_factor_gt 0.1922
_refine_ls_wR_factor_ref 0.2358
_reflns_Friedel_coverage 0.000
_reflns_number_gt 4161
_reflns_number_total 6694
_reflns_threshold_expression 'I > 2\s(I)'
_cod_data_source_file ol7b02787_si_003.cif
_cod_data_source_block 20170515cz1_0m_a
_cod_depositor_comments
;
Adding full bibliography for 1547399--1547400.cif.

2019-02-08
Z value and formula fixed to values more according to usual
chemical conventions.                 miguel
;
_cod_original_formula_sum 'C46 H36 Br2 N2 O6'
_cod_original_formula_weight 872.59
_cod_original_formula_units_Z 2
_cod_database_code 1547399
_shelx_shelxl_version_number 2014/7
_shelx_space_group_comment
;
The symmetry employed for this shelxl refinement is uniquely defined
by the following loop, which should always be used as a source of
symmetry information in preference to the above space-group names.
They are only intended as comments.
;
_shelx_estimated_absorpt_t_min 0.597
_shelx_estimated_absorpt_t_max 0.652

loop_
_space_group_symop_operation_xyz
'x, y, z'
'-x, -y, -z'

loop_
_atom_site_label
_atom_site_type_symbol
_atom_site_fract_x
_atom_site_fract_y
_atom_site_fract_z
_atom_site_U_iso_or_equiv
_atom_site_adp_type
_atom_site_occupancy
_atom_site_site_symmetry_order
_atom_site_calc_flag
_atom_site_refinement_flags_posn
_atom_site_refinement_flags_adp
Br1 Br 0.19636(7) 0.05029(6) 1.01413(6) 0.0807(4) Uani 1 1 d . .
Br2 Br 0.18030(7) -0.03452(8) 0.46031(7) 0.0995(4) Uani 1 1 d . .
C1 C 0.9039(5) 0.6737(5) 0.5763(4) 0.0498(14) Uani 1 1 d . .
H1 H 0.8774 0.6149 0.5165 0.060 Uiso 1 1 calc R U
C2 C 0.9884(5) 0.7703(5) 0.5761(5) 0.0536(15) Uani 1 1 d . .
H2 H 1.0185 0.7756 0.5159 0.064 Uiso 1 1 calc R U
C3 C 1.0281(5) 0.8589(5) 0.6652(5) 0.0577(16) Uani 1 1 d . .
H3A H 1.0842 0.9234 0.6650 0.069 Uiso 1 1 calc R U
C4 C 0.9833(5) 0.8494(5) 0.7529(5) 0.0603(17) Uani 1 1 d . .
H4 H 1.0099 0.9079 0.8129 0.072 Uiso 1 1 calc R U
C5 C 0.8981(5) 0.7534(5) 0.7541(5) 0.0517(14) Uani 1 1 d . .
H5 H 0.8673 0.7483 0.8142 0.062 Uiso 1 1 calc R U
C6 C 0.8601(4) 0.6660(4) 0.6651(4) 0.0412(13) Uani 1 1 d . .
C7 C 0.7757(4) 0.5180(4) 0.7452(4) 0.0389(12) Uani 1 1 d . .
C8 C 0.6731(4) 0.4105(4) 0.7158(4) 0.0388(12) Uani 1 1 d . .
C9 C 0.6090(4) 0.4139(4) 0.6231(4) 0.0387(12) Uani 1 1 d . .
C10 C 0.6774(4) 0.5043(4) 0.5898(4) 0.0401(12) Uani 1 1 d . .
C11 C 0.4935(4) 0.3570(4) 0.5934(4) 0.0426(13) Uani 1 1 d . .
H11 H 0.4548 0.3577 0.5345 0.051 Uiso 1 1 calc R U
C12 C 0.4303(4) 0.2944(4) 0.6555(4) 0.0451(13) Uani 1 1 d . .
H12 H 0.3598 0.2389 0.6270 0.054 Uiso 1 1 calc R U
C13 C 0.4704(4) 0.3141(4) 0.7534(4) 0.0386(12) Uani 1 1 d . .
C14 C 0.5901(4) 0.4027(4) 0.8010(4) 0.0403(12) Uani 1 1 d . .
C15 C 0.6639(5) 0.3683(6) 0.8718(4) 0.0561(17) Uani 1 1 d . .
H15A H 0.7265 0.4316 0.9139 0.067 Uiso 1 1 calc R U
H15B H 0.6133 0.3355 0.9153 0.067 Uiso 1 1 calc R U
C16 C 0.7172(6) 0.2847(6) 0.8022(5) 0.0670(19) Uani 1 1 d . .
H16A H 0.6673 0.2101 0.7923 0.080 Uiso 1 1 calc R U
H16B H 0.7966 0.2915 0.8311 0.080 Uiso 1 1 calc R U
C17 C 0.7237(5) 0.3090(5) 0.7007(4) 0.0482(14) Uani 1 1 d . .
H17A H 0.6758 0.2457 0.6462 0.058 Uiso 1 1 calc R U
H17B H 0.8058 0.3261 0.6846 0.058 Uiso 1 1 calc R U
C18 C 0.4011(4) 0.2532(4) 0.8158(4) 0.0414(12) Uani 1 1 d . .
C19 C 0.3772(5) 0.3068(5) 0.9127(4) 0.0465(13) Uani 1 1 d . .
H19 H 0.4038 0.3836 0.9389 0.056 Uiso 1 1 calc R U
C20 C 0.3143(4) 0.2467(5) 0.9704(4) 0.0453(13) Uani 1 1 d . .
H20 H 0.2977 0.2832 1.0347 0.054 Uiso 1 1 calc R U
C21 C 0.2765(5) 0.1331(5) 0.9328(4) 0.0517(15) Uani 1 1 d . .
C22 C 0.2991(5) 0.0776(5) 0.8376(5) 0.0575(16) Uani 1 1 d . .
H22 H 0.2738 0.0007 0.8127 0.069 Uiso 1 1 calc R U
C23 C 0.3605(5) 0.1383(5) 0.7792(5) 0.0539(15) Uani 1 1 d . .
H23 H 0.3748 0.1012 0.7143 0.065 Uiso 1 1 calc R U
C24 C 0.9276(5) 0.6054(6) 0.0916(5) 0.0627(17) Uani 1 1 d . .
H24 H 0.9115 0.5332 0.0481 0.075 Uiso 1 1 calc R U
C25 C 0.9721(6) 0.6939(7) 0.0549(6) 0.076(2) Uani 1 1 d . .
H25 H 0.9854 0.6813 -0.0129 0.092 Uiso 1 1 calc R U
C26 C 0.9957(7) 0.7994(7) 0.1202(8) 0.086(3) Uani 1 1 d . .
H26 H 1.0250 0.8590 0.0965 0.103 Uiso 1 1 calc R U
C27 C 0.9771(8) 0.8180(7) 0.2180(7) 0.096(3) Uani 1 1 d . .
H27 H 0.9961 0.8905 0.2614 0.116 Uiso 1 1 calc R U
C28 C 0.9302(6) 0.7315(6) 0.2562(6) 0.075(2) Uani 1 1 d . .
H28 H 0.9144 0.7450 0.3235 0.090 Uiso 1 1 calc R U
C29 C 0.9079(5) 0.6244(5) 0.1904(5) 0.0511(15) Uani 1 1 d . .
C30 C 0.7490(5) 0.4542(5) 0.1836(4) 0.0504(14) Uani 1 1 d . .
C31 C 0.7342(4) 0.3598(5) 0.2290(4) 0.0434(13) Uani 1 1 d . .
C32 C 0.8309(4) 0.4083(5) 0.3155(4) 0.0429(13) Uani 1 1 d . .
C33 C 0.9129(4) 0.5104(5) 0.3083(4) 0.0450(13) Uani 1 1 d . .
C34 C 0.8248(4) 0.3704(5) 0.3944(4) 0.0461(14) Uani 1 1 d . .
H34 H 0.8863 0.3994 0.4474 0.055 Uiso 1 1 calc R U
C35 C 0.7200(4) 0.2829(5) 0.3958(4) 0.0463(14) Uani 1 1 d . .
H35 H 0.7246 0.2422 0.4392 0.056 Uiso 1 1 calc R U
C36 C 0.6165(4) 0.2578(4) 0.3375(4) 0.0422(12) Uani 1 1 d . .
C37 C 0.6072(5) 0.3191(5) 0.2591(4) 0.0446(13) Uani 1 1 d . .
C38 C 0.5362(5) 0.2428(5) 0.1566(4) 0.0557(16) Uani 1 1 d . .
H38A H 0.4679 0.1883 0.1671 0.067 Uiso 1 1 calc R U
H38B H 0.5074 0.2857 0.1208 0.067 Uiso 1 1 calc R U
C39 C 0.6212(6) 0.1868(6) 0.0968(5) 0.0708(19) Uani 1 1 d . .
H39A H 0.6113 0.1838 0.0265 0.085 Uiso 1 1 calc R U
H39B H 0.6062 0.1118 0.0992 0.085 Uiso 1 1 calc R U
C40 C 0.7475(6) 0.2551(5) 0.1453(5) 0.0598(16) Uani 1 1 d . .
H40A H 0.7958 0.2764 0.0949 0.072 Uiso 1 1 calc R U
H40B H 0.7856 0.2126 0.1750 0.072 Uiso 1 1 calc R U
C41 C 0.5078(5) 0.1799(5) 0.3529(4) 0.0451(13) Uani 1 1 d . .
C42 C 0.3934(5) 0.1981(5) 0.3495(5) 0.0521(15) Uani 1 1 d . .
H42 H 0.3838 0.2555 0.3272 0.062 Uiso 1 1 calc R U
C43 C 0.2961(5) 0.1340(5) 0.3779(5) 0.0593(17) Uani 1 1 d . .
H43 H 0.2221 0.1486 0.3764 0.071 Uiso 1 1 calc R U
C44 C 0.3100(5) 0.0469(5) 0.4089(5) 0.0602(17) Uani 1 1 d . .
C45 C 0.4173(5) 0.0219(5) 0.4076(5) 0.0656(19) Uani 1 1 d . .
H45 H 0.4242 -0.0390 0.4254 0.079 Uiso 1 1 calc R U
C46 C 0.5153(5) 0.0877(5) 0.3797(5) 0.0579(16) Uani 1 1 d . .
H46 H 0.5879 0.0702 0.3788 0.070 Uiso 1 1 calc R U
N1 N 0.7730(3) 0.5662(4) 0.6666(3) 0.0394(10) Uani 1 1 d . .
N2 N 0.8578(4) 0.5315(4) 0.2264(3) 0.0478(12) Uani 1 1 d . .
O1 O 0.8515(3) 0.5537(3) 0.8157(3) 0.0562(11) Uani 1 1 d . .
O2 O 0.6585(3) 0.5283(3) 0.5136(3) 0.0492(10) Uani 1 1 d . .
O3 O 0.5686(3) 0.5049(3) 0.8535(3) 0.0537(10) Uani 1 1 d . .
H3 H 0.4962 0.4971 0.8515 0.081 Uiso 1 1 calc R U
O4 O 0.6816(3) 0.4615(4) 0.1200(3) 0.0639(12) Uani 1 1 d . .
O5 O 1.0055(3) 0.5691(4) 0.3600(3) 0.0573(11) Uani 1 1 d . .
O6 O 0.5549(3) 0.4064(3) 0.3026(3) 0.0470(9) Uani 1 1 d . .
H6 H 0.5924 0.4456 0.3576 0.070 Uiso 1 1 calc R U

loop_
_atom_site_aniso_label
_atom_site_aniso_U_11
_atom_site_aniso_U_22
_atom_site_aniso_U_33
_atom_site_aniso_U_23
_atom_site_aniso_U_13
_atom_site_aniso_U_12
Br1 0.0863(6) 0.0782(6) 0.0718(5) 0.0355(4) 0.0271(4) -0.0023(4)
Br2 0.0685(5) 0.1122(8) 0.1150(8) 0.0705(6) 0.0045(5) -0.0194(5)
C1 0.049(3) 0.050(3) 0.054(3) 0.025(3) 0.004(3) 0.009(3)
C2 0.045(3) 0.064(4) 0.061(4) 0.032(3) 0.018(3) 0.015(3)
C3 0.045(3) 0.048(4) 0.081(5) 0.032(3) 0.002(3) 0.001(3)
C4 0.057(4) 0.050(4) 0.063(4) 0.016(3) -0.002(3) 0.000(3)
C5 0.049(3) 0.054(4) 0.049(3) 0.018(3) 0.003(3) 0.007(3)
C6 0.035(3) 0.043(3) 0.049(3) 0.022(3) -0.001(2) 0.009(2)
C7 0.032(2) 0.050(3) 0.039(3) 0.020(2) 0.003(2) 0.010(2)
C8 0.036(3) 0.042(3) 0.040(3) 0.019(2) -0.003(2) 0.007(2)
C9 0.039(3) 0.043(3) 0.035(3) 0.014(2) 0.000(2) 0.011(2)
C10 0.039(3) 0.047(3) 0.036(3) 0.015(2) 0.003(2) 0.014(2)
C11 0.043(3) 0.051(3) 0.032(3) 0.011(2) -0.005(2) 0.013(2)
C12 0.037(3) 0.041(3) 0.050(3) 0.012(2) -0.006(3) 0.002(2)
C13 0.037(3) 0.042(3) 0.043(3) 0.013(2) 0.010(2) 0.020(2)
C14 0.032(3) 0.048(3) 0.041(3) 0.017(2) -0.001(2) 0.008(2)
C15 0.037(3) 0.081(4) 0.052(4) 0.039(3) -0.010(3) 0.000(3)
C16 0.066(4) 0.088(5) 0.075(5) 0.051(4) 0.009(4) 0.040(4)
C17 0.039(3) 0.052(3) 0.060(4) 0.024(3) 0.007(3) 0.015(3)
C18 0.032(3) 0.045(3) 0.042(3) 0.012(2) 0.002(2) 0.006(2)
C19 0.045(3) 0.043(3) 0.043(3) 0.007(2) 0.004(3) 0.007(3)
C20 0.042(3) 0.056(4) 0.035(3) 0.009(3) 0.012(2) 0.013(3)
C21 0.043(3) 0.058(4) 0.050(3) 0.024(3) 0.008(3) 0.001(3)
C22 0.060(4) 0.050(4) 0.060(4) 0.017(3) 0.024(3) 0.011(3)
C23 0.062(4) 0.043(3) 0.049(3) 0.008(3) 0.017(3) 0.009(3)
C24 0.050(3) 0.071(4) 0.067(4) 0.034(4) 0.006(3) 0.003(3)
C25 0.055(4) 0.107(6) 0.072(5) 0.055(5) 0.001(4) 0.000(4)
C26 0.072(5) 0.078(6) 0.115(7) 0.063(5) -0.021(5) -0.002(4)
C27 0.117(7) 0.061(5) 0.105(7) 0.037(5) -0.028(6) 0.006(5)
C28 0.087(5) 0.061(5) 0.078(5) 0.025(4) -0.007(4) 0.020(4)
C29 0.045(3) 0.054(4) 0.057(4) 0.028(3) -0.001(3) 0.006(3)
C30 0.045(3) 0.060(4) 0.049(3) 0.027(3) 0.002(3) 0.008(3)
C31 0.038(3) 0.053(3) 0.041(3) 0.021(3) 0.000(2) 0.009(2)
C32 0.030(2) 0.058(3) 0.046(3) 0.022(3) 0.006(2) 0.016(2)
C33 0.034(3) 0.062(4) 0.048(3) 0.026(3) 0.009(3) 0.017(3)
C34 0.031(3) 0.068(4) 0.047(3) 0.026(3) 0.003(2) 0.016(3)
C35 0.039(3) 0.057(3) 0.056(3) 0.031(3) 0.006(3) 0.021(3)
C36 0.045(3) 0.047(3) 0.043(3) 0.022(3) 0.007(2) 0.017(2)
C37 0.042(3) 0.047(3) 0.048(3) 0.023(3) -0.009(3) 0.010(2)
C38 0.049(3) 0.060(4) 0.051(3) 0.022(3) -0.009(3) 0.000(3)
C39 0.078(5) 0.070(5) 0.057(4) 0.009(3) 0.000(4) 0.021(4)
C40 0.066(4) 0.062(4) 0.052(4) 0.018(3) 0.017(3) 0.019(3)
C41 0.046(3) 0.048(3) 0.044(3) 0.021(3) 0.000(3) 0.012(3)
C42 0.040(3) 0.054(4) 0.066(4) 0.031(3) -0.005(3) 0.006(3)
C43 0.042(3) 0.062(4) 0.076(4) 0.030(3) 0.000(3) 0.009(3)
C44 0.049(3) 0.055(4) 0.070(4) 0.029(3) 0.001(3) -0.007(3)
C45 0.058(4) 0.054(4) 0.090(5) 0.042(4) -0.007(3) 0.005(3)
C46 0.053(3) 0.048(4) 0.078(4) 0.026(3) -0.002(3) 0.017(3)
N1 0.035(2) 0.044(2) 0.042(2) 0.021(2) -0.0014(19) 0.0072(19)
N2 0.041(2) 0.057(3) 0.045(3) 0.024(2) -0.001(2) 0.005(2)
O1 0.048(2) 0.069(3) 0.048(2) 0.029(2) -0.011(2) -0.001(2)
O2 0.052(2) 0.062(2) 0.039(2) 0.0253(19) -0.0016(17) 0.0145(19)
O3 0.041(2) 0.051(2) 0.060(2) 0.0070(19) 0.010(2) 0.0083(18)
O4 0.054(2) 0.076(3) 0.060(3) 0.036(2) -0.015(2) 0.001(2)
O5 0.033(2) 0.083(3) 0.055(2) 0.032(2) -0.0015(19) 0.004(2)
O6 0.044(2) 0.049(2) 0.052(2) 0.0186(18) -0.0042(18) 0.0179(18)

loop_
_atom_type_symbol
_atom_type_description
_atom_type_scat_dispersion_real
_atom_type_scat_dispersion_imag
_atom_type_scat_source
C C 0.0033 0.0016 'International Tables Vol C Tables 4.2.6.8 and 6.1.1.4'
H H 0.0000 0.0000 'International Tables Vol C Tables 4.2.6.8 and 6.1.1.4'
N N 0.0061 0.0033 'International Tables Vol C Tables 4.2.6.8 and 6.1.1.4'
O O 0.0106 0.0060 'International Tables Vol C Tables 4.2.6.8 and 6.1.1.4'
Br Br -0.2901 2.4595 'International Tables Vol C Tables 4.2.6.8 and 6.1.1.4'

loop_
_geom_angle_atom_site_label_1
_geom_angle_atom_site_label_2
_geom_angle_atom_site_label_3
_geom_angle
C6 C1 C2 119.5(6)
C6 C1 H1 120.2
C2 C1 H1 120.2
C3 C2 C1 120.6(6)
C3 C2 H2 119.7
C1 C2 H2 119.7
C4 C3 C2 118.9(5)
C4 C3 H3A 120.6
C2 C3 H3A 120.6
C3 C4 C5 121.2(6)
C3 C4 H4 119.4
C5 C4 H4 119.4
C6 C5 C4 119.2(6)
C6 C5 H5 120.4
C4 C5 H5 120.4
C1 C6 C5 120.6(5)
C1 C6 N1 120.2(5)
C5 C6 N1 119.2(5)
O1 C7 N1 124.0(4)
O1 C7 C8 128.4(4)
N1 C7 C8 107.3(4)
C9 C8 C7 102.8(4)
C9 C8 C14 112.4(4)
C7 C8 C14 113.2(4)
C9 C8 C17 115.4(5)
C7 C8 C17 110.4(4)
C14 C8 C17 103.0(4)
C11 C9 C10 126.5(4)
C11 C9 C8 121.2(4)
C10 C9 C8 110.5(4)
O2 C10 N1 124.1(5)
O2 C10 C9 129.6(5)
N1 C10 C9 106.2(4)
C9 C11 C12 118.5(4)
C9 C11 H11 120.7
C12 C11 H11 120.7
C13 C12 C11 122.3(5)
C13 C12 H12 118.8
C11 C12 H12 118.8
C12 C13 C18 121.0(5)
C12 C13 C14 119.7(4)
C18 C13 C14 119.3(4)
O3 C14 C15 110.1(5)
O3 C14 C13 110.2(4)
C15 C14 C13 112.8(4)
O3 C14 C8 113.1(4)
C15 C14 C8 101.8(4)
C13 C14 C8 108.7(4)
C16 C15 C14 105.0(5)
C16 C15 H15A 110.8
C14 C15 H15A 110.8
C16 C15 H15B 110.8
C14 C15 H15B 110.8
H15A C15 H15B 108.8
C15 C16 C17 106.9(5)
C15 C16 H16A 110.3
C17 C16 H16A 110.3
C15 C16 H16B 110.3
C17 C16 H16B 110.3
H16A C16 H16B 108.6
C16 C17 C8 105.5(5)
C16 C17 H17A 110.6
C8 C17 H17A 110.6
C16 C17 H17B 110.6
C8 C17 H17B 110.6
H17A C17 H17B 108.8
C23 C18 C19 118.2(5)
C23 C18 C13 119.8(5)
C19 C18 C13 122.0(5)
C20 C19 C18 120.5(5)
C20 C19 H19 119.7
C18 C19 H19 119.7
C21 C20 C19 120.0(5)
C21 C20 H20 120.0
C19 C20 H20 120.0
C22 C21 C20 120.9(5)
C22 C21 Br1 119.0(5)
C20 C21 Br1 120.0(4)
C21 C22 C23 118.9(6)
C21 C22 H22 120.5
C23 C22 H22 120.5
C18 C23 C22 121.4(6)
C18 C23 H23 119.3
C22 C23 H23 119.3
C29 C24 C25 120.3(7)
C29 C24 H24 119.9
C25 C24 H24 119.9
C26 C25 C24 118.8(7)
C26 C25 H25 120.6
C24 C25 H25 120.6
C27 C26 C25 120.8(7)
C27 C26 H26 119.6
C25 C26 H26 119.6
C26 C27 C28 121.6(8)
C26 C27 H27 119.2
C28 C27 H27 119.2
C29 C28 C27 117.6(8)
C29 C28 H28 121.2
C27 C28 H28 121.2
C24 C29 C28 120.8(6)
C24 C29 N2 119.5(6)
C28 C29 N2 119.6(6)
O4 C30 N2 124.6(5)
O4 C30 C31 127.7(5)
N2 C30 C31 107.7(4)
C32 C31 C30 102.1(4)
C32 C31 C37 114.4(4)
C30 C31 C37 114.1(4)
C32 C31 C40 115.0(5)
C30 C31 C40 108.7(5)
C37 C31 C40 102.8(4)
C34 C32 C33 127.4(5)
C34 C32 C31 121.0(5)
C33 C32 C31 110.6(4)
O5 C33 N2 125.3(5)
O5 C33 C32 130.1(5)
N2 C33 C32 104.6(4)
C32 C34 C35 118.4(5)
C32 C34 H34 120.8
C35 C34 H34 120.8
C36 C35 C34 123.2(5)
C36 C35 H35 118.4
C34 C35 H35 118.4
C35 C36 C41 120.7(4)
C35 C36 C37 120.1(5)
C41 C36 C37 119.0(4)
O6 C37 C38 110.3(4)
O6 C37 C31 113.2(4)
C38 C37 C31 102.5(5)
O6 C37 C36 108.9(4)
C38 C37 C36 113.7(5)
C31 C37 C36 108.1(4)
C39 C38 C37 106.5(5)
C39 C38 H38A 110.4
C37 C38 H38A 110.4
C39 C38 H38B 110.4
C37 C38 H38B 110.4
H38A C38 H38B 108.6
C38 C39 C40 106.8(5)
C38 C39 H39A 110.4
C40 C39 H39A 110.4
C38 C39 H39B 110.4
C40 C39 H39B 110.4
H39A C39 H39B 108.6
C39 C40 C31 106.6(5)
C39 C40 H40A 110.4
C31 C40 H40A 110.4
C39 C40 H40B 110.4
C31 C40 H40B 110.4
H40A C40 H40B 108.6
C46 C41 C42 116.6(5)
C46 C41 C36 120.6(5)
C42 C41 C36 122.6(5)
C43 C42 C41 122.1(5)
C43 C42 H42 118.9
C41 C42 H42 118.9
C42 C43 C44 118.8(5)
C42 C43 H43 120.6
C44 C43 H43 120.6
C45 C44 C43 121.2(5)
C45 C44 Br2 119.3(5)
C43 C44 Br2 119.4(5)
C44 C45 C46 119.6(6)
C44 C45 H45 120.2
C46 C45 H45 120.2
C45 C46 C41 121.5(6)
C45 C46 H46 119.2
C41 C46 H46 119.2
C10 N1 C7 112.4(4)
C10 N1 C6 124.1(4)
C7 N1 C6 123.5(4)
C30 N2 C33 113.4(4)
C30 N2 C29 122.2(4)
C33 N2 C29 124.4(4)
C14 O3 H3 109.5
C37 O6 H6 109.5

loop_
_geom_bond_atom_site_label_1
_geom_bond_atom_site_label_2
_geom_bond_distance
Br1 C21 1.899(5)
Br2 C44 1.900(5)
C1 C6 1.367(7)
C1 C2 1.393(8)
C1 H1 0.9300
C2 C3 1.392(9)
C2 H2 0.9300
C3 C4 1.364(9)
C3 H3A 0.9300
C4 C5 1.395(8)
C4 H4 0.9300
C5 C6 1.382(8)
C5 H5 0.9300
C6 N1 1.444(6)
C7 O1 1.195(6)
C7 N1 1.425(6)
C7 C8 1.533(7)
C8 C9 1.492(6)
C8 C14 1.556(7)
C8 C17 1.559(8)
C9 C11 1.343(7)
C9 C10 1.458(7)
C10 O2 1.225(5)
C10 N1 1.411(6)
C11 C12 1.452(7)
C11 H11 0.9300
C12 C13 1.355(7)
C12 H12 0.9300
C13 C18 1.471(7)
C13 C14 1.545(7)
C14 O3 1.415(7)
C14 C15 1.532(7)
C15 C16 1.508(10)
C15 H15A 0.9700
C15 H15B 0.9700
C16 C17 1.538(8)
C16 H16A 0.9700
C16 H16B 0.9700
C17 H17A 0.9700
C17 H17B 0.9700
C18 C23 1.390(8)
C18 C19 1.393(8)
C19 C20 1.384(7)
C19 H19 0.9300
C20 C21 1.375(8)
C20 H20 0.9300
C21 C22 1.375(9)
C22 C23 1.389(8)
C22 H22 0.9300
C23 H23 0.9300
C24 C29 1.357(8)
C24 C25 1.395(9)
C24 H24 0.9300
C25 C26 1.366(12)
C25 H25 0.9300
C26 C27 1.340(12)
C26 H26 0.9300
C27 C28 1.392(10)
C27 H27 0.9300
C28 C29 1.386(10)
C28 H28 0.9300
C29 N2 1.451(7)
C30 O4 1.211(6)
C30 N2 1.387(7)
C30 C31 1.532(7)
C31 C32 1.491(7)
C31 C37 1.548(7)
C31 C40 1.562(8)
C32 C34 1.332(7)
C32 C33 1.468(7)
C33 O5 1.214(6)
C33 N2 1.427(6)
C34 C35 1.450(7)
C34 H34 0.9300
C35 C36 1.342(7)
C35 H35 0.9300
C36 C41 1.473(7)
C36 C37 1.557(7)
C37 O6 1.422(7)
C37 C38 1.543(8)
C38 C39 1.504(9)
C38 H38A 0.9700
C38 H38B 0.9700
C39 C40 1.524(9)
C39 H39A 0.9700
C39 H39B 0.9700
C40 H40A 0.9700
C40 H40B 0.9700
C41 C46 1.398(7)
C41 C42 1.414(8)
C42 C43 1.369(8)
C42 H42 0.9300
C43 C44 1.387(8)
C43 H43 0.9300
C44 C45 1.370(9)
C45 C46 1.382(8)
C45 H45 0.9300
C46 H46 0.9300
O3 H3 0.8200
O6 H6 0.8200
